data_7702174
loop_
_publ_author_name
'Chen, Hai-Peng'
'Shi, Ping-Ping'
'Wang, Zhong-Xia'
'Gao, Ji-Xing'
'Zhang, Wan-Ying'
'Chen, Cheng'
'Tang, Yuan-Yuan'
'Fu, Da-Wei'

_publ_section_title
;
 Tunable dielectric transitions in layered organic-inorganic hybrid
 perovskite-type compounds:
 [NH<sub>3</sub>(CH<sub>2</sub>)<sub>2</sub>Cl]<sub>2</sub>[CdCl<sub>4-4x</sub>Br<sub>4x</sub>]
 (x = 0, 1/4, 1).
;
_journal_issue 20
_journal_name_full 'Dalton transactions (Cambridge, England : 2003)'
_journal_page_first 7005
_journal_page_last 7012
_journal_paper_doi 10.1039/c8dt00353j
_journal_volume 47
_journal_year 2018
_chemical_formula_moiety 'Cd2 Cl8, 4(C2 Cl N)'
_chemical_formula_sum 'C8 Cd2 Cl12 N4'
_chemical_formula_weight 802.34
_space_group_crystal_system orthorhombic
_space_group_IT_number 64
_space_group_name_Hall '-C 2ac 2'
_space_group_name_H-M_alt 'C m c e'
_audit_creation_method SHELXL-2014/7
_audit_update_record
;
2017-05-18 deposited with the CCDC.
2018-04-19 downloaded from the CCDC.
;
_cell_angle_alpha 90
_cell_angle_beta 90
_cell_angle_gamma 90
_cell_formula_units_Z 2
_cell_length_a 7.5041(15)
_cell_length_b 24.658(5)
_cell_length_c 7.4996(15)
_cell_measurement_reflns_used 863
_cell_measurement_temperature 293(2)
_cell_measurement_theta_max 27.482
_cell_measurement_theta_min 3.179
_cell_volume 1387.7(5)
_computing_structure_refinement 'SHELXL-2014/7 (Sheldrick, 2014)'
_diffrn_ambient_temperature 293(2)
_diffrn_measured_fraction_theta_full 0.999
_diffrn_measured_fraction_theta_max 0.997
_diffrn_measurement_device_type 'Rigaku SCXmini diffractometer'
_diffrn_radiation_type MoK\a
_diffrn_radiation_wavelength 0.71073
_diffrn_reflns_av_R_equivalents 0.0398
_diffrn_reflns_av_unetI/netI 0.0272
_diffrn_reflns_Laue_measured_fraction_full 0.999
_diffrn_reflns_Laue_measured_fraction_max 0.997
_diffrn_reflns_limit_h_max 9
_diffrn_reflns_limit_h_min -9
_diffrn_reflns_limit_k_max 31
_diffrn_reflns_limit_k_min -25
_diffrn_reflns_limit_l_max 9
_diffrn_reflns_limit_l_min -9
_diffrn_reflns_number 4530
_diffrn_reflns_point_group_measured_fraction_full 0.999
_diffrn_reflns_point_group_measured_fraction_max 0.997
_diffrn_reflns_theta_full 25.242
_diffrn_reflns_theta_max 27.482
_diffrn_reflns_theta_min 3.179
_diffrn_source 'fine-focus sealed tube'
_exptl_absorpt_coefficient_mu 2.690
_exptl_crystal_colour colourless
_exptl_crystal_density_diffrn 1.920
_exptl_crystal_density_method 'not measured'
_exptl_crystal_description flake
_exptl_crystal_F_000 752
_refine_diff_density_max 1.921
_refine_diff_density_min -1.067
_refine_diff_density_rms 0.247
_refine_ls_extinction_method none
_refine_ls_goodness_of_fit_ref 1.079
_refine_ls_hydrogen_treatment undef
_refine_ls_matrix_type full
_refine_ls_number_parameters 48
_refine_ls_number_reflns 863
_refine_ls_number_restraints 67
_refine_ls_restrained_S_all 1.059
_refine_ls_R_factor_all 0.0943
_refine_ls_R_factor_gt 0.0740
_refine_ls_shift/su_max 0.000
_refine_ls_shift/su_mean 0.000
_refine_ls_structure_factor_coef Fsqd
_refine_ls_weighting_details 'w=1/[\s^2^(Fo^2^)+(0.1381P)^2^+15.1768P] where P=(Fo^2^+2Fc^2^)/3'
_refine_ls_weighting_scheme calc
_refine_ls_wR_factor_gt 0.2072
_refine_ls_wR_factor_ref 0.2258
_reflns_Friedel_coverage 0.000
_reflns_number_gt 656
_reflns_number_total 863
_reflns_threshold_expression 'I > 2\s(I)'
_cod_data_source_file c8dt00353j2.cif
_cod_data_source_block 2
_cod_original_sg_symbol_Hall '-C 2bc 2'
_cod_original_sg_symbol_H-M 'C m c a'
_cod_database_code 7702174
_shelx_shelxl_version_number 2014/7
_shelx_space_group_comment
;
The symmetry employed for this shelxl refinement is uniquely defined
by the following loop, which should always be used as a source of
symmetry information in preference to the above space-group names.
They are only intended as comments.
;

loop_
_space_group_symop_operation_xyz
'x, y, z'
'-x, -y+1/2, z+1/2'
'-x, y+1/2, -z+1/2'
'x, -y, -z'
'x+1/2, y+1/2, z'
'-x+1/2, -y+1, z+1/2'
'-x+1/2, y+1, -z+1/2'
'x+1/2, -y+1/2, -z'
'-x, -y, -z'
'x, y-1/2, -z-1/2'
'x, -y-1/2, z-1/2'
'-x, y, z'
'-x+1/2, -y+1/2, -z'
'x+1/2, y, -z-1/2'
'x+1/2, -y, z-1/2'
'-x+1/2, y+1/2, z'

loop_
_atom_site_label
_atom_site_type_symbol
_atom_site_fract_x
_atom_site_fract_y
_atom_site_fract_z
_atom_site_U_iso_or_equiv
_atom_site_adp_type
_atom_site_occupancy
_atom_site_site_symmetry_order
_atom_site_calc_flag
_atom_site_refinement_flags_posn
_atom_site_refinement_flags_adp
_atom_site_refinement_flags_occupancy
C2 C 0.5000 0.296(2) 0.408(9) 0.29(3) Uani 0.5 2 d DS TU P
C2A C 0.5000 0.3141(17) 0.474(11) 0.29(3) Uani 0.5 2 d DS TU P
C1 C 0.5000 0.3481(19) 0.516(7) 0.156(18) Uani 0.5 2 d DS TU P
C1A C 0.5000 0.3618(18) 0.594(6) 0.156(18) Uani 0.5 2 d DS TU P
Cl3 Cl 0.5000 0.2560(16) 0.608(9) 0.47(2) Uani 0.5 2 d DS TU P
Cl3A Cl 0.5000 0.2420(17) 0.506(9) 0.47(2) Uani 0.5 2 d DS TU P
N1 N 0.5000 0.407(2) 0.461(11) 0.080(13) Uani 0.5 2 d DS TU P
N1A N 0.5000 0.410(3) 0.503(11) 0.080(13) Uani 0.5 2 d S TU P
Cd1 Cd 0.5000 0.5000 0.0000 0.0346(5) Uani 1 4 d S TU P
Cl1 Cl 0.7500 0.50923(18) 0.2500 0.0714(12) Uani 1 2 d S TU P
Cl2 Cl 0.5000 0.39850(18) 0.0399(6) 0.0925(19) Uani 1 2 d S TU P

loop_
_atom_site_aniso_label
_atom_site_aniso_U_11
_atom_site_aniso_U_22
_atom_site_aniso_U_33
_atom_site_aniso_U_23
_atom_site_aniso_U_13
_atom_site_aniso_U_12
C2 0.40(7) 0.101(12) 0.37(4) -0.032(19) 0.000 0.000
C2A 0.40(7) 0.101(12) 0.37(4) -0.032(19) 0.000 0.000
C1 0.22(4) 0.138(14) 0.11(3) 0.030(16) 0.000 0.000
C1A 0.22(4) 0.138(14) 0.11(3) 0.030(16) 0.000 0.000
Cl3 0.83(5) 0.125(13) 0.46(6) 0.040(19) 0.000 0.000
Cl3A 0.83(5) 0.125(13) 0.46(6) 0.040(19) 0.000 0.000
N1 0.106(15) 0.097(11) 0.04(4) -0.020(15) 0.000 0.000
N1A 0.106(15) 0.097(11) 0.04(4) -0.020(15) 0.000 0.000
Cd1 0.0264(7) 0.0511(8) 0.0264(7) 0.0011(4) 0.000 0.000
Cl1 0.0394(17) 0.135(4) 0.0400(17) 0.000 -0.0160(16) 0.000
Cl2 0.160(6) 0.0499(19) 0.067(2) 0.0019(18) 0.000 0.000

loop_
_atom_type_symbol
_atom_type_description
_atom_type_scat_dispersion_real
_atom_type_scat_dispersion_imag
_atom_type_scat_source
C C 0.0033 0.0016 'International Tables Vol C Tables 4.2.6.8 and 6.1.1.4'
H H 0.0000 0.0000 'International Tables Vol C Tables 4.2.6.8 and 6.1.1.4'
N N 0.0061 0.0033 'International Tables Vol C Tables 4.2.6.8 and 6.1.1.4'
Cl Cl 0.1484 0.1585 'International Tables Vol C Tables 4.2.6.8 and 6.1.1.4'
Cd Cd -0.8075 1.2024 'International Tables Vol C Tables 4.2.6.8 and 6.1.1.4'

loop_
_geom_angle_atom_site_label_1
_geom_angle_atom_site_label_2
_geom_angle_atom_site_label_3
_geom_angle
_geom_angle_site_symmetry_1
_geom_angle_site_symmetry_3
C1 C2 Cl3 91(3) . .
C1A C2A Cl3A 135(6) . .
N1 C1 C2 132(6) . .
N1A C1A C2A 113(6) . .
Cl2 Cd1 Cl2 180.0 . 9_665
Cl2 Cd1 Cl1 89.92(12) . 9_665
Cl2 Cd1 Cl1 90.08(12) 9_665 9_665
Cl2 Cd1 Cl1 90.08(12) . 14_456
Cl2 Cd1 Cl1 89.92(12) 9_665 14_456
Cl1 Cd1 Cl1 90.38(2) 9_665 14_456
Cl2 Cd1 Cl1 89.92(12) . 6_654
Cl2 Cd1 Cl1 90.08(12) 9_665 6_654
Cl1 Cd1 Cl1 89.62(2) 9_665 6_654
Cl1 Cd1 Cl1 180.0 14_456 6_654
Cl2 Cd1 Cl1 90.08(12) . .
Cl2 Cd1 Cl1 89.92(12) 9_665 .
Cl1 Cd1 Cl1 180.0 9_665 .
Cl1 Cd1 Cl1 89.62(2) 14_456 .
Cl1 Cd1 Cl1 90.38(2) 6_654 .
Cd1 Cl1 Cd1 170.19(19) . 6_655

loop_
_geom_bond_atom_site_label_1
_geom_bond_atom_site_label_2
_geom_bond_distance
_geom_bond_site_symmetry_2
C2 C1 1.52(2) .
C2 Cl3 1.79(2) .
C2A C1A 1.48(2) .
C2A Cl3A 1.79(2) .
C1 N1 1.51(2) .
C1A N1A 1.36(8) .
Cd1 Cl2 2.520(4) .
Cd1 Cl2 2.521(4) 9_665
Cd1 Cl1 2.6620(5) 9_665
Cd1 Cl1 2.6620(5) 14_456
Cd1 Cl1 2.6620(5) 6_654
Cd1 Cl1 2.6621(5) .
Cl1 Cd1 2.6621(5) 6_655
